data_4084636
loop_
_publ_author_name
'Wang, Lingfang'
'Kefalidis, Christos E.'
'Roisnel, Thierry'
'Sinbandhit, Sourisak'
'Maron, Laurent'
'Carpentier, Jean-Fran\,cois'
'Sarazin, Yann'

_publ_section_title
;
 Structure vs119Sn NMR Chemical Shift in Three-Coordinated Tin(II)
 Complexes: Experimental Data and Predictive DFT Computations
;
_journal_issue 11
_journal_name_full Organometallics
_journal_page_first 2139
_journal_paper_doi 10.1021/om5007566
_journal_volume 34
_journal_year 2015
_chemical_compound_source 'synthesis as described'
_chemical_formula_moiety 'C42 H44 O4 Si2 Sn2'
_chemical_formula_sum 'C42 H44 O4 Si2 Sn2'
_chemical_formula_weight 906.33
_chemical_name_systematic
;
 ?
;
_space_group_IT_number 2
_symmetry_cell_setting triclinic
_symmetry_Int_Tables_number 2
_symmetry_space_group_name_Hall '-P 1'
_symmetry_space_group_name_H-M 'P -1'
_atom_sites_solution_hydrogens geom
_atom_sites_solution_primary direct
_atom_sites_solution_secondary difmap
_audit_conform_dict_location ftp://ftp.iucr.org/pub/cif_core.dic
_audit_conform_dict_name cif_core.dic
_audit_conform_dict_version 2.3
_audit_creation_date 2013-03-12T11:27:48-00:00
_audit_creation_method 'WinGX routine CIF_UPDATE'
_cell_angle_alpha 83.7984(7)
_cell_angle_beta 87.4022(8)
_cell_angle_gamma 66.1500(6)
_cell_formula_units_Z 1
_cell_length_a 8.7036(2)
_cell_length_b 9.22800(10)
_cell_length_c 13.5312(3)
_cell_measurement_reflns_used 9101
_cell_measurement_temperature 150(2)
_cell_measurement_theta_max 27.47
_cell_measurement_theta_min 2.56
_cell_measurement_wavelength 0.71073
_cell_volume 988.16(3)
_computing_cell_refinement 'Bruker APEX2 (Bruker, 2006)'
_computing_data_collection 'Bruker APEX2 (Bruker, 2006)'
_computing_data_reduction 'Bruker APEX2 (Bruker, 2006)'
_computing_molecular_graphics 'Ortep-3 for Windows (Farrugia, 1997)'
_computing_publication_material
;
           WinGX publication routines (Farrugia, 2012),
           CRYSCAL (T. Roisnel, local program)
;
_computing_structure_refinement 'SHELXL-97 (Sheldrick, 1997)'
_computing_structure_solution 'SIR97 (Altomare et al., 1999)'
_diffrn_ambient_temperature 150(2)
_diffrn_detector 'CCD plate'
_diffrn_measured_fraction_theta_full 0.987
_diffrn_measured_fraction_theta_max 0.987
_diffrn_measurement_device_type 'APEXII, Bruker-AXS'
_diffrn_measurement_method 'CCD rotation images, thin slices'
_diffrn_radiation_monochromator graphite
_diffrn_radiation_probe x-ray
_diffrn_radiation_type MoK\a
_diffrn_radiation_wavelength 0.71073
_diffrn_reflns_av_R_equivalents 0.0316
_diffrn_reflns_av_unetI/netI 0.0309
_diffrn_reflns_limit_h_max 11
_diffrn_reflns_limit_h_min -11
_diffrn_reflns_limit_k_max 11
_diffrn_reflns_limit_k_min -11
_diffrn_reflns_limit_l_max 17
_diffrn_reflns_limit_l_min -17
_diffrn_reflns_number 16296
_diffrn_reflns_theta_full 27.48
_diffrn_reflns_theta_max 27.48
_diffrn_reflns_theta_min 2.97
_exptl_absorpt_coefficient_mu 1.364
_exptl_absorpt_correction_T_max 0.884
_exptl_absorpt_correction_T_min 0.754
_exptl_absorpt_correction_type multi-scan
_exptl_absorpt_process_details
;
  [Sheldrick, G.M. (2002). SADABS Bruker AXS Inc., Madison, Wisconsin, USA]
;
_exptl_crystal_colour colourless
_exptl_crystal_density_diffrn 1.523
_exptl_crystal_density_method 'not measured'
_exptl_crystal_description prism
_exptl_crystal_F_000 456
_exptl_crystal_size_max 0.33
_exptl_crystal_size_mid 0.22
_exptl_crystal_size_min 0.09
_refine_diff_density_max 0.615
_refine_diff_density_min -0.514
_refine_diff_density_rms 0.208
_refine_ls_extinction_method none
_refine_ls_goodness_of_fit_ref 1.129
_refine_ls_hydrogen_treatment constr
_refine_ls_matrix_type full
_refine_ls_number_parameters 228
_refine_ls_number_reflns 4471
_refine_ls_number_restraints 0
_refine_ls_restrained_S_all 1.129
_refine_ls_R_factor_all 0.0274
_refine_ls_R_factor_gt 0.0233
_refine_ls_shift/su_max 0.001
_refine_ls_shift/su_mean 0
_refine_ls_structure_factor_coef Fsqd
_refine_ls_weighting_details 'calc w=1/[\s^2^(Fo^2^)+(0.0417P)^2^+0.0305P] where P=(Fo^2^+2Fc^2^)/3'
_refine_ls_weighting_scheme calc
_refine_ls_wR_factor_gt 0.0618
_refine_ls_wR_factor_ref 0.0732
_reflns_number_gt 4152
_reflns_number_total 4471
_reflns_threshold_expression >2sigma(I)
_cod_data_source_file om5007566_si_001.cif
_cod_data_source_block {Sn{OSiPh3}{OiPr}}2
_cod_depositor_comments 'Adding full bibliography for 4084635--4084638.cif.'
_cod_database_code 4084636

loop_
_symmetry_equiv_pos_as_xyz
'x, y, z'
'-x, -y, -z'

loop_
_atom_site_label
_atom_site_type_symbol
_atom_site_fract_x
_atom_site_fract_y
_atom_site_fract_z
_atom_site_U_iso_or_equiv
_atom_site_adp_type
_atom_site_occupancy
_atom_site_symmetry_multiplicity
_atom_site_calc_flag
_atom_site_refinement_flags
Sn1 Sn 0.600353(18) 0.126862(16) 0.498037(11) 0.02446(7) Uani 1 1 d .
O1 O 0.6851(2) 0.08898(18) 0.36049(12) 0.0271(4) Uani 1 1 d .
Si1 Si 0.73689(7) 0.13804(6) 0.25005(4) 0.01756(13) Uani 1 1 d .
C1 C 0.5654(3) 0.1707(2) 0.16050(17) 0.0196(4) Uani 1 1 d .
C2 C 0.4768(3) 0.0721(3) 0.17071(18) 0.0264(5) Uani 1 1 d .
H2 H 0.5039 -0.01 0.224 0.032 Uiso 1 1 calc R
C3 C 0.3503(3) 0.0918(3) 0.1047(2) 0.0305(5) Uani 1 1 d .
H3 H 0.2926 0.0231 0.1127 0.037 Uiso 1 1 calc R
C4 C 0.3090(3) 0.2117(3) 0.02740(19) 0.0301(5) Uani 1 1 d .
H4 H 0.2214 0.2268 -0.0172 0.036 Uiso 1 1 calc R
C5 C 0.3947(3) 0.3096(3) 0.01475(19) 0.0298(5) Uani 1 1 d .
H5 H 0.3679 0.3904 -0.0393 0.036 Uiso 1 1 calc R
C6 C 0.5201(3) 0.2896(3) 0.08122(18) 0.0253(5) Uani 1 1 d .
H6 H 0.5768 0.359 0.0725 0.03 Uiso 1 1 calc R
C7 C 0.9359(3) -0.0276(2) 0.21344(16) 0.0190(4) Uani 1 1 d .
C8 C 0.9607(3) -0.0808(2) 0.11857(17) 0.0218(4) Uani 1 1 d .
H8 H 0.876 -0.029 0.0696 0.026 Uiso 1 1 calc R
C9 C 1.1071(3) -0.2080(3) 0.09440(18) 0.0268(5) Uani 1 1 d .
H9 H 1.1208 -0.2427 0.0297 0.032 Uiso 1 1 calc R
C10 C 1.2326(3) -0.2837(3) 0.16450(19) 0.0281(5) Uani 1 1 d .
H10 H 1.3323 -0.3706 0.1483 0.034 Uiso 1 1 calc R
C11 C 1.2119(3) -0.2320(3) 0.25848(19) 0.0283(5) Uani 1 1 d .
H11 H 1.298 -0.2831 0.3067 0.034 Uiso 1 1 calc R
C12 C 1.0653(3) -0.1056(2) 0.28238(17) 0.0238(5) Uani 1 1 d .
H12 H 1.0529 -0.0715 0.3471 0.029 Uiso 1 1 calc R
C13 C 0.7785(3) 0.3235(2) 0.24320(16) 0.0182(4) Uani 1 1 d .
C14 C 0.9161(3) 0.3342(3) 0.19031(17) 0.0229(5) Uani 1 1 d .
H14 H 0.9898 0.246 0.1574 0.027 Uiso 1 1 calc R
C15 C 0.9471(3) 0.4713(3) 0.18490(19) 0.0287(5) Uani 1 1 d .
H15 H 1.0409 0.4759 0.1481 0.034 Uiso 1 1 calc R
C16 C 0.8428(3) 0.6006(3) 0.23256(19) 0.0288(5) Uani 1 1 d .
H16 H 0.8646 0.6939 0.2291 0.035 Uiso 1 1 calc R
C17 C 0.7063(3) 0.5929(3) 0.2854(2) 0.0319(6) Uani 1 1 d .
H17 H 0.6341 0.6814 0.3186 0.038 Uiso 1 1 calc R
C18 C 0.6735(3) 0.4572(2) 0.29040(18) 0.0258(5) Uani 1 1 d .
H18 H 0.5783 0.4546 0.3264 0.031 Uiso 1 1 calc R
O2 O 0.36746(19) 0.11394(19) 0.46745(13) 0.0296(4) Uani 1 1 d .
C21 C 0.2267(3) 0.2310(3) 0.41028(19) 0.0304(5) Uani 1 1 d .
H21 H 0.2238 0.1895 0.3454 0.036 Uiso 1 1 calc R
C22 C 0.2502(3) 0.3840(3) 0.3892(3) 0.0496(8) Uani 1 1 d .
H22A H 0.2561 0.4251 0.4521 0.074 Uiso 1 1 calc R
H22B H 0.1552 0.4622 0.3501 0.074 Uiso 1 1 calc R
H22C H 0.3547 0.3644 0.3518 0.074 Uiso 1 1 calc R
C23 C 0.0666(3) 0.2515(3) 0.4653(2) 0.0416(7) Uani 1 1 d .
H23A H 0.0521 0.1509 0.4713 0.062 Uiso 1 1 calc R
H23B H -0.0286 0.3346 0.4288 0.062 Uiso 1 1 calc R
H23C H 0.0717 0.2822 0.5318 0.062 Uiso 1 1 calc R

loop_
_atom_site_aniso_label
_atom_site_aniso_U_11
_atom_site_aniso_U_22
_atom_site_aniso_U_33
_atom_site_aniso_U_23
_atom_site_aniso_U_13
_atom_site_aniso_U_12
Sn1 0.02169(11) 0.02656(10) 0.01996(11) -0.00312(7) 0.00023(7) -0.00420(7)
O1 0.0280(9) 0.0272(8) 0.0235(9) 0.0013(6) 0.0069(7) -0.0101(7)
Si1 0.0165(3) 0.0166(3) 0.0194(3) -0.0009(2) 0.0023(2) -0.0070(2)
C1 0.0148(10) 0.0192(9) 0.0234(12) -0.0038(8) 0.0027(9) -0.0053(8)
C2 0.0248(12) 0.0219(10) 0.0326(14) 0.0005(9) 0.0011(10) -0.0106(9)
C3 0.0251(13) 0.0301(12) 0.0431(16) -0.0069(11) -0.0002(11) -0.0173(10)
C4 0.0237(12) 0.0355(12) 0.0333(14) -0.0081(11) -0.0029(10) -0.0126(10)
C5 0.0288(13) 0.0309(12) 0.0302(14) 0.0027(10) -0.0059(10) -0.0133(10)
C6 0.0234(12) 0.0251(11) 0.0303(13) -0.0013(9) -0.0002(10) -0.0131(9)
C7 0.0186(11) 0.0150(9) 0.0249(12) 0.0003(8) 0.0025(9) -0.0092(8)
C8 0.0233(11) 0.0220(10) 0.0209(11) -0.0003(8) -0.0011(9) -0.0103(9)
C9 0.0301(13) 0.0263(11) 0.0252(13) -0.0103(9) 0.0072(10) -0.0115(10)
C10 0.0220(12) 0.0220(10) 0.0361(14) -0.0051(10) 0.0054(10) -0.0045(9)
C11 0.0221(12) 0.0232(11) 0.0333(14) 0.0013(10) -0.0055(10) -0.0031(9)
C12 0.0250(12) 0.0227(10) 0.0223(12) -0.0030(9) -0.0008(9) -0.0079(9)
C13 0.0170(10) 0.0189(9) 0.0182(11) 0.0011(8) -0.0028(8) -0.0072(8)
C14 0.0222(11) 0.0229(10) 0.0255(12) -0.0051(9) 0.0027(9) -0.0107(9)
C15 0.0296(13) 0.0329(12) 0.0303(14) -0.0025(10) 0.0034(10) -0.0200(10)
C16 0.0356(14) 0.0202(10) 0.0336(14) 0.0007(9) -0.0053(11) -0.0146(10)
C17 0.0329(13) 0.0181(10) 0.0405(15) -0.0064(10) 0.0017(11) -0.0052(9)
C18 0.0213(11) 0.0193(10) 0.0336(14) -0.0014(9) 0.0025(10) -0.0054(9)
O2 0.0165(8) 0.0298(8) 0.0320(10) 0.0138(7) 0.0002(7) -0.0028(6)
C21 0.0210(12) 0.0315(12) 0.0266(13) 0.0078(10) -0.0027(10) -0.0004(10)
C22 0.0282(15) 0.0350(14) 0.072(2) 0.0230(14) -0.0097(14) -0.0045(12)
C23 0.0175(12) 0.0473(15) 0.0459(17) 0.0081(13) -0.0011(11) -0.0016(11)

loop_
_atom_type_symbol
_atom_type_description
_atom_type_scat_dispersion_real
_atom_type_scat_dispersion_imag
_atom_type_scat_source
C C 0.0033 0.0016 'International Tables Vol C Tables 4.2.6.8 and 6.1.1.4'
H H 0 0 'International Tables Vol C Tables 4.2.6.8 and 6.1.1.4'
O O 0.0106 0.006 'International Tables Vol C Tables 4.2.6.8 and 6.1.1.4'
Si Si 0.0817 0.0704 'International Tables Vol C Tables 4.2.6.8 and 6.1.1.4'
Sn Sn -0.6537 1.4246 'International Tables Vol C Tables 4.2.6.8 and 6.1.1.4'

loop_
_geom_angle_atom_site_label_1
_geom_angle_atom_site_label_2
_geom_angle_atom_site_label_3
_geom_angle
_geom_angle_site_symmetry_1
_geom_angle_site_symmetry_3
O1 Sn1 O2 92.27(6) . 2_656
O1 Sn1 O2 93.17(7) . .
O2 Sn1 O2 72.64(7) 2_656 .
Si1 O1 Sn1 155.20(10) . .
O1 Si1 C1 109.82(9) . .
O1 Si1 C7 108.54(9) . .
C1 Si1 C7 109.75(10) . .
O1 Si1 C13 112.26(9) . .
C1 Si1 C13 108.93(9) . .
C7 Si1 C13 107.50(9) . .
C6 C1 C2 116.8(2) . .
C6 C1 Si1 123.03(16) . .
C2 C1 Si1 120.16(17) . .
C3 C2 C1 121.6(2) . .
C3 C2 H2 119.2 . .
C1 C2 H2 119.2 . .
C4 C3 C2 119.6(2) . .
C4 C3 H3 120.2 . .
C2 C3 H3 120.2 . .
C5 C4 C3 120.2(2) . .
C5 C4 H4 119.9 . .
C3 C4 H4 119.9 . .
C4 C5 C6 119.8(2) . .
C4 C5 H5 120.1 . .
C6 C5 H5 120.1 . .
C5 C6 C1 122.0(2) . .
C5 C6 H6 119 . .
C1 C6 H6 119 . .
C12 C7 C8 117.16(19) . .
C12 C7 Si1 120.24(16) . .
C8 C7 Si1 122.58(16) . .
C9 C8 C7 121.5(2) . .
C9 C8 H8 119.3 . .
C7 C8 H8 119.3 . .
C10 C9 C8 120.0(2) . .
C10 C9 H9 120 . .
C8 C9 H9 120 . .
C9 C10 C11 119.6(2) . .
C9 C10 H10 120.2 . .
C11 C10 H10 120.2 . .
C10 C11 C12 120.1(2) . .
C10 C11 H11 119.9 . .
C12 C11 H11 119.9 . .
C11 C12 C7 121.6(2) . .
C11 C12 H12 119.2 . .
C7 C12 H12 119.2 . .
C14 C13 C18 117.05(19) . .
C14 C13 Si1 121.17(16) . .
C18 C13 Si1 121.78(16) . .
C15 C14 C13 121.4(2) . .
C15 C14 H14 119.3 . .
C13 C14 H14 119.3 . .
C16 C15 C14 120.5(2) . .
C16 C15 H15 119.8 . .
C14 C15 H15 119.8 . .
C15 C16 C17 119.3(2) . .
C15 C16 H16 120.4 . .
C17 C16 H16 120.4 . .
C16 C17 C18 120.6(2) . .
C16 C17 H17 119.7 . .
C18 C17 H17 119.7 . .
C17 C18 C13 121.2(2) . .
C17 C18 H18 119.4 . .
C13 C18 H18 119.4 . .
C21 O2 Sn1 122.98(14) . 2_656
C21 O2 Sn1 127.87(13) . .
Sn1 O2 Sn1 107.36(7) 2_656 .
O2 C21 C22 109.9(2) . .
O2 C21 C23 109.1(2) . .
C22 C21 C23 112.9(2) . .
O2 C21 H21 108.3 . .
C22 C21 H21 108.3 . .
C23 C21 H21 108.3 . .
C21 C22 H22A 109.5 . .
C21 C22 H22B 109.5 . .
H22A C22 H22B 109.5 . .
C21 C22 H22C 109.5 . .
H22A C22 H22C 109.5 . .
H22B C22 H22C 109.5 . .
C21 C23 H23A 109.5 . .
C21 C23 H23B 109.5 . .
H23A C23 H23B 109.5 . .
C21 C23 H23C 109.5 . .
H23A C23 H23C 109.5 . .
H23B C23 H23C 109.5 . .

loop_
_geom_bond_atom_site_label_1
_geom_bond_atom_site_label_2
_geom_bond_distance
_geom_bond_site_symmetry_2
Sn1 O1 1.9844(16) .
Sn1 O2 2.1257(16) 2_656
Sn1 O2 2.1392(17) .
O1 Si1 1.6122(16) .
Si1 C1 1.873(2) .
Si1 C7 1.878(2) .
Si1 C13 1.880(2) .
C1 C6 1.395(3) .
C1 C2 1.404(3) .
C2 C3 1.391(3) .
C2 H2 0.95 .
C3 C4 1.383(4) .
C3 H3 0.95 .
C4 C5 1.378(3) .
C4 H4 0.95 .
C5 C6 1.387(3) .
C5 H5 0.95 .
C6 H6 0.95 .
C7 C12 1.397(3) .
C7 C8 1.400(3) .
C8 C9 1.395(3) .
C8 H8 0.95 .
C9 C10 1.383(4) .
C9 H9 0.95 .
C10 C11 1.385(3) .
C10 H10 0.95 .
C11 C12 1.390(3) .
C11 H11 0.95 .
C12 H12 0.95 .
C13 C14 1.399(3) .
C13 C18 1.403(3) .
C14 C15 1.390(3) .
C14 H14 0.95 .
C15 C16 1.379(3) .
C15 H15 0.95 .
C16 C17 1.382(4) .
C16 H16 0.95 .
C17 C18 1.387(3) .
C17 H17 0.95 .
C18 H18 0.95 .
O2 C21 1.449(3) .
O2 Sn1 2.1257(16) 2_656
C21 C22 1.502(4) .
C21 C23 1.502(3) .
C21 H21 1 .
C22 H22A 0.98 .
C22 H22B 0.98 .
C22 H22C 0.98 .
C23 H23A 0.98 .
C23 H23B 0.98 .
C23 H23C 0.98 .

loop_
_geom_torsion_atom_site_label_1
_geom_torsion_atom_site_label_2
_geom_torsion_atom_site_label_3
_geom_torsion_atom_site_label_4
_geom_torsion
_geom_torsion_site_symmetry_1
_geom_torsion_site_symmetry_4
O2 Sn1 O1 Si1 -179.5(2) 2_656 .
O2 Sn1 O1 Si1 107.8(2) . .
Sn1 O1 Si1 C1 -100.9(2) . .
Sn1 O1 Si1 C7 139.1(2) . .
Sn1 O1 Si1 C13 20.5(3) . .
O1 Si1 C1 C6 142.65(18) . .
C7 Si1 C1 C6 -98.11(19) . .
C13 Si1 C1 C6 19.3(2) . .
O1 Si1 C1 C2 -38.0(2) . .
C7 Si1 C1 C2 81.20(19) . .
C13 Si1 C1 C2 -161.36(17) . .
C6 C1 C2 C3 0.2(3) . .
Si1 C1 C2 C3 -179.14(18) . .
C1 C2 C3 C4 -0.5(4) . .
C2 C3 C4 C5 1.1(4) . .
C3 C4 C5 C6 -1.4(4) . .
C4 C5 C6 C1 1.2(4) . .
C2 C1 C6 C5 -0.5(3) . .
Si1 C1 C6 C5 178.79(18) . .
O1 Si1 C7 C12 -41.01(18) . .
C1 Si1 C7 C12 -161.03(16) . .
C13 Si1 C7 C12 80.63(18) . .
O1 Si1 C7 C8 137.67(16) . .
C1 Si1 C7 C8 17.65(18) . .
C13 Si1 C7 C8 -100.69(17) . .
C12 C7 C8 C9 1.1(3) . .
Si1 C7 C8 C9 -177.57(16) . .
C7 C8 C9 C10 -0.7(3) . .
C8 C9 C10 C11 -0.2(3) . .
C9 C10 C11 C12 0.5(3) . .
C10 C11 C12 C7 0.0(3) . .
C8 C7 C12 C11 -0.8(3) . .
Si1 C7 C12 C11 177.92(16) . .
O1 Si1 C13 C14 136.80(18) . .
C1 Si1 C13 C14 -101.35(19) . .
C7 Si1 C13 C14 17.5(2) . .
O1 Si1 C13 C18 -43.3(2) . .
C1 Si1 C13 C18 78.5(2) . .
C7 Si1 C13 C18 -162.62(18) . .
C18 C13 C14 C15 0.0(3) . .
Si1 C13 C14 C15 179.89(19) . .
C13 C14 C15 C16 0.5(4) . .
C14 C15 C16 C17 -0.4(4) . .
C15 C16 C17 C18 -0.2(4) . .
C16 C17 C18 C13 0.7(4) . .
C14 C13 C18 C17 -0.6(3) . .
Si1 C13 C18 C17 179.51(19) . .
O1 Sn1 O2 C21 -73.56(19) . .
O2 Sn1 O2 C21 -164.9(2) 2_656 .
O1 Sn1 O2 Sn1 91.38(8) . 2_656
O2 Sn1 O2 Sn1 0 2_656 2_656
Sn1 O2 C21 C22 -173.77(18) 2_656 .
Sn1 O2 C21 C22 -11.0(3) . .
Sn1 O2 C21 C23 62.0(3) 2_656 .
Sn1 O2 C21 C23 -135.23(19) . .
